data_2213655
loop_
_publ_author_name
'Jing, Zuo-Liang'
Li,Rui-Ning
'Yang, Nan'

_publ_section_title
;
 2-Methoxy-6-(3-pyridyliminomethyl)phenol
;
_journal_coeditor_code AT2294
_journal_issue 6
_journal_name_full 'Acta Crystallographica Section E'
_journal_page_first o3001
_journal_page_last o3001
_journal_paper_doi 10.1107/S1600536807023823
_journal_volume 63
_journal_year 2007
_chemical_formula_iupac 'C13 H12 N2 O2'
_chemical_formula_moiety 'C13 H12 N2 O2'
_chemical_formula_sum 'C13 H12 N2 O2'
_chemical_formula_weight 228.25
_chemical_name_systematic
;
2-Methoxy-6-(pyridin-3-yliminomethyl)phenol
;
_space_group_IT_number 19
_symmetry_cell_setting orthorhombic
_symmetry_space_group_name_Hall 'P 2ac 2ab'
_symmetry_space_group_name_H-M 'P 21 21 21'
_atom_sites_solution_hydrogens geom
_atom_sites_solution_primary direct
_atom_sites_solution_secondary difmap
_audit_creation_method SHELXL-97
_cell_angle_alpha 90.00
_cell_angle_beta 90.00
_cell_angle_gamma 90.00
_cell_formula_units_Z 4
_cell_length_a 5.6101(19)
_cell_length_b 9.278(3)
_cell_length_c 21.708(7)
_cell_measurement_reflns_used 3145
_cell_measurement_temperature 294(2)
_cell_measurement_theta_max 26.39
_cell_measurement_theta_min 2.39
_cell_volume 1129.9(6)
_computing_cell_refinement 'SAINT (Bruker, 1997)'
_computing_data_collection 'SMART (Bruker, 1997)'
_computing_data_reduction SAINT
_computing_molecular_graphics 'SHELXTL (Bruker, 1999)'
_computing_publication_material SHELXTL
_computing_structure_refinement 'SHELXL-97 (Sheldrick, 1997)'
_computing_structure_solution 'SHELXS-97 (Sheldrick, 1997)'
_diffrn_ambient_temperature 294(2)
_diffrn_measured_fraction_theta_full 0.992
_diffrn_measured_fraction_theta_max 0.992
_diffrn_measurement_device_type 'Bruker SMART CCD area detector'
_diffrn_measurement_method '\f and omega scans'
_diffrn_radiation_monochromator graphite
_diffrn_radiation_source 'fine-focus sealed tube'
_diffrn_radiation_type MoK\a
_diffrn_radiation_wavelength 0.71073
_diffrn_reflns_av_R_equivalents 0.0252
_diffrn_reflns_av_sigmaI/netI 0.0194
_diffrn_reflns_limit_h_max 6
_diffrn_reflns_limit_h_min -7
_diffrn_reflns_limit_k_max 5
_diffrn_reflns_limit_k_min -11
_diffrn_reflns_limit_l_max 26
_diffrn_reflns_limit_l_min -26
_diffrn_reflns_number 6440
_diffrn_reflns_theta_full 26.45
_diffrn_reflns_theta_max 26.45
_diffrn_reflns_theta_min 1.88
_diffrn_standards_decay_% 0
_diffrn_standards_number 0
_exptl_absorpt_coefficient_mu 0.092
_exptl_absorpt_correction_T_max 0.9835
_exptl_absorpt_correction_T_min 0.9781
_exptl_absorpt_correction_type multi-scan
_exptl_absorpt_process_details '(SADABS; Sheldrick, 1996)'
_exptl_crystal_colour yellow
_exptl_crystal_density_diffrn 1.342
_exptl_crystal_density_method 'not measured'
_exptl_crystal_description block
_exptl_crystal_F_000 480
_exptl_crystal_size_max 0.24
_exptl_crystal_size_mid 0.20
_exptl_crystal_size_min 0.18
_refine_diff_density_max 0.097
_refine_diff_density_min -0.157
_refine_ls_abs_structure_details 'None, Friedel Pairs merged'
_refine_ls_extinction_method none
_refine_ls_goodness_of_fit_ref 1.035
_refine_ls_hydrogen_treatment mixed
_refine_ls_matrix_type full
_refine_ls_number_parameters 159
_refine_ls_number_reflns 1373
_refine_ls_number_restraints 0
_refine_ls_restrained_S_all 1.035
_refine_ls_R_factor_all 0.0411
_refine_ls_R_factor_gt 0.0322
_refine_ls_shift/su_max <0.001
_refine_ls_shift/su_mean 0.000
_refine_ls_structure_factor_coef Fsqd
_refine_ls_weighting_details 'calc w=1/[\s^2^(Fo^2^)+(0.0429P)^2^+0.1574P] where P=(Fo^2^+2Fc^2^)/3'
_refine_ls_weighting_scheme calc
_refine_ls_wR_factor_gt 0.0773
_refine_ls_wR_factor_ref 0.0842
_reflns_number_gt 1187
_reflns_number_total 1373
_reflns_threshold_expression I>2\s(I)
_cod_data_source_file at2294.cif
_cod_data_source_block I
_cod_original_cell_volume 1129.9(7)
_cod_database_code 2213655
_cod_database_fobs_code 2213655

loop_
_symmetry_equiv_pos_as_xyz
'x, y, z'
'-x+1/2, -y, z+1/2'
'-x, y+1/2, -z+1/2'
'x+1/2, -y+1/2, -z'

loop_
_atom_site_type_symbol
_atom_site_label
_atom_site_fract_x
_atom_site_fract_y
_atom_site_fract_z
_atom_site_U_iso_or_equiv
_atom_site_adp_type
_atom_site_calc_flag
_atom_site_refinement_flags
_atom_site_occupancy
N N1 -0.2010(4) 0.4487(2) 0.29371(9) 0.0682(6) Uani d . 1
N N2 0.3205(3) 0.39459(18) 0.19617(7) 0.0462(4) Uani d . 1
O O1 0.5051(3) 0.54594(16) 0.10671(7) 0.0534(4) Uani d . 1
H H1A 0.399(6) 0.522(3) 0.1380(13) 0.097(10) Uiso d . 1
O O2 0.8401(3) 0.57453(15) 0.02324(6) 0.0560(4) Uani d . 1
C C1 -0.0443(4) 0.4520(3) 0.24816(11) 0.0563(6) Uani d . 1
H H1 -0.0818 0.5071 0.2137 0.068 Uiso calc R 1
C C2 0.1715(4) 0.3796(2) 0.24799(8) 0.0435(4) Uani d . 1
C C3 0.2295(4) 0.3008(2) 0.30003(9) 0.0506(5) Uani d . 1
H H3 0.3742 0.2523 0.3026 0.061 Uiso calc R 1
C C4 0.0693(5) 0.2959(3) 0.34784(10) 0.0593(6) Uani d . 1
H H4 0.1036 0.2435 0.3833 0.071 Uiso calc R 1
C C5 -0.1414(5) 0.3690(3) 0.34257(11) 0.0657(7) Uani d . 1
H H5 -0.2495 0.3629 0.3749 0.079 Uiso calc R 1
C C6 0.4585(4) 0.2907(2) 0.18057(8) 0.0471(5) Uani d . 1
H H6 0.4471 0.2036 0.2016 0.057 Uiso calc R 1
C C7 0.6313(4) 0.3041(2) 0.13150(8) 0.0426(4) Uani d . 1
C C8 0.6514(4) 0.4326(2) 0.09765(8) 0.0415(4) Uani d . 1
C C9 0.8327(4) 0.4450(2) 0.05357(8) 0.0441(4) Uani d . 1
C C10 0.9883(4) 0.3325(2) 0.04384(9) 0.0498(5) Uani d . 1
H H10 1.1088 0.3417 0.0147 0.060 Uiso calc R 1
C C11 0.9668(5) 0.2054(2) 0.07722(9) 0.0546(5) Uani d . 1
H H11 1.0720 0.1297 0.0702 0.066 Uiso calc R 1
C C12 0.7905(4) 0.1918(2) 0.12035(9) 0.0518(5) Uani d . 1
H H12 0.7767 0.1064 0.1425 0.062 Uiso calc R 1
C C13 1.0462(4) 0.6031(3) -0.01286(10) 0.0625(6) Uani d . 1
H H13A 1.1863 0.5897 0.0119 0.094 Uiso calc R 1
H H13B 1.0408 0.7007 -0.0275 0.094 Uiso calc R 1
H H13C 1.0506 0.5383 -0.0473 0.094 Uiso calc R 1

loop_
_atom_site_aniso_label
_atom_site_aniso_U_11
_atom_site_aniso_U_22
_atom_site_aniso_U_33
_atom_site_aniso_U_12
_atom_site_aniso_U_13
_atom_site_aniso_U_23
N1 0.0526(11) 0.0777(13) 0.0742(12) 0.0044(12) 0.0053(11) -0.0131(12)
N2 0.0513(10) 0.0454(9) 0.0419(8) -0.0043(9) -0.0010(8) 0.0020(7)
O1 0.0621(9) 0.0419(7) 0.0563(8) 0.0063(8) 0.0091(8) 0.0068(7)
O2 0.0678(9) 0.0453(8) 0.0548(8) 0.0007(9) 0.0127(8) 0.0113(6)
C1 0.0570(14) 0.0585(13) 0.0534(11) 0.0038(12) -0.0058(11) -0.0042(11)
C2 0.0464(11) 0.0404(10) 0.0437(9) -0.0073(10) -0.0020(9) -0.0025(8)
C3 0.0540(12) 0.0486(11) 0.0493(10) -0.0023(11) 0.0022(10) 0.0026(9)
C4 0.0738(16) 0.0558(12) 0.0484(11) -0.0114(13) 0.0071(11) 0.0009(10)
C5 0.0630(15) 0.0728(15) 0.0614(13) -0.0138(15) 0.0157(12) -0.0117(13)
C6 0.0581(12) 0.0405(10) 0.0429(10) -0.0071(11) -0.0020(10) 0.0030(9)
C7 0.0511(11) 0.0397(9) 0.0371(8) -0.0026(10) -0.0041(9) 0.0006(8)
C8 0.0476(10) 0.0382(9) 0.0386(9) -0.0007(10) -0.0046(8) -0.0023(7)
C9 0.0544(11) 0.0404(9) 0.0375(9) -0.0029(11) -0.0027(9) 0.0016(8)
C10 0.0526(12) 0.0529(12) 0.0440(10) 0.0005(11) 0.0006(10) -0.0005(9)
C11 0.0635(14) 0.0478(11) 0.0524(11) 0.0109(12) 0.0011(11) 0.0024(10)
C12 0.0691(14) 0.0403(10) 0.0461(10) 0.0030(11) -0.0032(11) 0.0059(9)
C13 0.0674(14) 0.0630(14) 0.0572(12) -0.0082(13) 0.0092(12) 0.0157(11)

loop_
_atom_type_symbol
_atom_type_description
_atom_type_scat_dispersion_real
_atom_type_scat_dispersion_imag
_atom_type_scat_source
C C 0.0033 0.0000 'International Tables Vol C Tables 4.2.6.8 and 6.1.1.4'
H H 0.0000 0.0000 'International Tables Vol C Tables 4.2.6.8 and 6.1.1.4'
N N 0.0061 0.0000 'International Tables Vol C Tables 4.2.6.8 and 6.1.1.4'
O O 0.0106 0.0000 'International Tables Vol C Tables 4.2.6.8 and 6.1.1.4'

loop_
_geom_angle_atom_site_label_1
_geom_angle_atom_site_label_2
_geom_angle_atom_site_label_3
_geom_angle
C1 N1 C5 116.1(2)
C6 N2 C2 119.67(17)
C8 O1 H1A 107.8(18)
C9 O2 C13 116.95(18)
N1 C1 C2 124.9(2)
N1 C1 H1 117.6
C2 C1 H1 117.6
C3 C2 C1 117.4(2)
C3 C2 N2 124.35(19)
C1 C2 N2 118.23(18)
C4 C3 C2 118.7(2)
C4 C3 H3 120.6
C2 C3 H3 120.6
C5 C4 C3 119.0(2)
C5 C4 H4 120.5
C3 C4 H4 120.5
N1 C5 C4 123.9(2)
N1 C5 H5 118.0
C4 C5 H5 118.0
N2 C6 C7 122.32(18)
N2 C6 H6 118.8
C7 C6 H6 118.8
C12 C7 C8 119.49(18)
C12 C7 C6 119.54(17)
C8 C7 C6 120.82(19)
O1 C8 C9 118.53(17)
O1 C8 C7 122.45(18)
C9 C8 C7 119.01(18)
O2 C9 C10 124.84(18)
O2 C9 C8 114.96(17)
C10 C9 C8 120.19(17)
C9 C10 C11 120.5(2)
C9 C10 H10 119.7
C11 C10 H10 119.7
C12 C11 C10 119.9(2)
C12 C11 H11 120.1
C10 C11 H11 120.1
C11 C12 C7 120.87(19)
C11 C12 H12 119.6
C7 C12 H12 119.6
O2 C13 H13A 109.5
O2 C13 H13B 109.5
H13A C13 H13B 109.5
O2 C13 H13C 109.5
H13A C13 H13C 109.5
H13B C13 H13C 109.5

loop_
_geom_bond_atom_site_label_1
_geom_bond_atom_site_label_2
_geom_bond_distance
N1 C1 1.324(3)
N1 C5 1.335(3)
N2 C6 1.282(3)
N2 C2 1.409(3)
O1 C8 1.348(2)
O1 H1A 0.93(3)
O2 C9 1.371(2)
O2 C13 1.422(3)
C1 C2 1.385(3)
C1 H1 0.9300
C2 C3 1.384(3)
C3 C4 1.374(3)
C3 H3 0.9300
C4 C5 1.368(4)
C4 H4 0.9300
C5 H5 0.9300
C6 C7 1.446(3)
C6 H6 0.9300
C7 C12 1.394(3)
C7 C8 1.405(3)
C8 C9 1.401(3)
C9 C10 1.377(3)
C10 C11 1.389(3)
C10 H10 0.9300
C11 C12 1.367(3)
C11 H11 0.9300
C12 H12 0.9300
C13 H13A 0.9600
C13 H13B 0.9600
C13 H13C 0.9600

loop_
_geom_hbond_atom_site_label_D
_geom_hbond_atom_site_label_H
_geom_hbond_atom_site_label_A
_geom_hbond_distance_DH
_geom_hbond_distance_HA
_geom_hbond_distance_DA
_geom_hbond_angle_DHA
_geom_hbond_publ_flag
O1 H1A N2 0.93(3) 1.78(3) 2.611(2) 147(3) yes

loop_
_geom_torsion_atom_site_label_1
_geom_torsion_atom_site_label_2
_geom_torsion_atom_site_label_3
_geom_torsion_atom_site_label_4
_geom_torsion
C5 N1 C1 C2 0.2(3)
N1 C1 C2 C3 -1.7(3)
N1 C1 C2 N2 -179.5(2)
C6 N2 C2 C3 32.8(3)
C6 N2 C2 C1 -149.52(19)
C1 C2 C3 C4 1.6(3)
N2 C2 C3 C4 179.30(19)
C2 C3 C4 C5 -0.2(3)
C1 N1 C5 C4 1.4(4)
C3 C4 C5 N1 -1.4(4)
C2 N2 C6 C7 -174.12(17)
N2 C6 C7 C12 174.32(18)
N2 C6 C7 C8 -1.4(3)
C12 C7 C8 O1 -179.15(17)
C6 C7 C8 O1 -3.5(3)
C12 C7 C8 C9 -0.4(3)
C6 C7 C8 C9 175.32(17)
C13 O2 C9 C10 -11.2(3)
C13 O2 C9 C8 168.11(17)
O1 C8 C9 O2 -0.6(3)
C7 C8 C9 O2 -179.39(17)
O1 C8 C9 C10 178.80(18)
C7 C8 C9 C10 0.0(3)
O2 C9 C10 C11 179.7(2)
C8 C9 C10 C11 0.4(3)
C9 C10 C11 C12 -0.3(3)
C10 C11 C12 C7 -0.1(3)
C8 C7 C12 C11 0.4(3)
C6 C7 C12 C11 -175.31(18)

loop_
_cod_related_entry_id
_cod_related_entry_database
_cod_related_entry_code
1 ChemSpider 20134859
